data_4337713
loop_
_publ_author_name
'Cao, Wei'
'Zheng, Xiang-Jun'
'Sun, Ji-Ping'
'Wong, Wing-Tak'
'Fang, De-Cai'
'Zhang, Jia-Xin'
'Jin, Lin-Pei'

_publ_section_title
;
 A Highly Selective Chemosensor for Al(III) and Zn(II) and Its
 Coordination with Metal Ions.
;
_journal_issue 6
_journal_name_full 'Inorganic chemistry'
_journal_page_first 3012
_journal_page_last 3021
_journal_paper_doi 10.1021/ic402811x
_journal_volume 53
_journal_year 2014
_chemical_formula_sum 'C30 H28 Mg N6 O4'
_chemical_formula_weight 560.89
_chemical_name_systematic
; 
 ? 
;
_space_group_IT_number 14
_symmetry_cell_setting monoclinic
_symmetry_space_group_name_Hall '-P 2yn'
_symmetry_space_group_name_H-M 'P 1 21/n 1'
_atom_sites_solution_hydrogens geom
_atom_sites_solution_primary direct
_atom_sites_solution_secondary difmap
_audit_creation_method SHELXL-97
_cell_angle_alpha 90.00
_cell_angle_beta 98.465(2)
_cell_angle_gamma 90.00
_cell_formula_units_Z 2
_cell_length_a 6.7782(6)
_cell_length_b 8.7472(8)
_cell_length_c 22.946(2)
_cell_measurement_reflns_used 1532
_cell_measurement_temperature 296(2)
_cell_measurement_theta_max 23.15
_cell_measurement_theta_min 2.94
_cell_volume 1345.7(2)
_computing_cell_refinement 'Bruker SMART'
_computing_data_collection 'Bruker SMART'
_computing_data_reduction 'Bruker SAINT'
_computing_molecular_graphics 'Bruker SHELXTL'
_computing_publication_material 'Bruker SHELXTL'
_computing_structure_refinement 'SHELXL-97 (Sheldrick, 1997)'
_computing_structure_solution 'SHELXS-97 (Sheldrick, 1990)'
_diffrn_ambient_temperature 296(2)
_diffrn_measured_fraction_theta_full 0.986
_diffrn_measured_fraction_theta_max 0.986
_diffrn_measurement_device_type 'CCD area detector'
_diffrn_measurement_method 'phi and omega scans'
_diffrn_radiation_monochromator graphite
_diffrn_radiation_source 'fine-focus sealed tube'
_diffrn_radiation_type MoK\a
_diffrn_radiation_wavelength 0.71073
_diffrn_reflns_av_R_equivalents 0.0375
_diffrn_reflns_av_sigmaI/netI 0.0509
_diffrn_reflns_limit_h_max 8
_diffrn_reflns_limit_h_min -8
_diffrn_reflns_limit_k_max 11
_diffrn_reflns_limit_k_min -8
_diffrn_reflns_limit_l_max 29
_diffrn_reflns_limit_l_min -29
_diffrn_reflns_number 7982
_diffrn_reflns_theta_full 27.59
_diffrn_reflns_theta_max 27.59
_diffrn_reflns_theta_min 1.79
_exptl_absorpt_coefficient_mu 0.115
_exptl_absorpt_correction_T_max 0.9920
_exptl_absorpt_correction_T_min 0.9751
_exptl_absorpt_correction_type multi-scan
_exptl_absorpt_process_details SADABS
_exptl_crystal_colour yellow
_exptl_crystal_density_diffrn 1.384
_exptl_crystal_density_method 'not measured'
_exptl_crystal_description block
_exptl_crystal_F_000 588
_exptl_crystal_size_max 0.22
_exptl_crystal_size_mid 0.13
_exptl_crystal_size_min 0.07
_refine_diff_density_max 0.228
_refine_diff_density_min -0.191
_refine_diff_density_rms 0.043
_refine_ls_extinction_method none
_refine_ls_goodness_of_fit_ref 1.023
_refine_ls_hydrogen_treatment mixed
_refine_ls_matrix_type full
_refine_ls_number_parameters 196
_refine_ls_number_reflns 3082
_refine_ls_number_restraints 0
_refine_ls_restrained_S_all 1.023
_refine_ls_R_factor_all 0.0776
_refine_ls_R_factor_gt 0.0453
_refine_ls_shift/su_max 0.000
_refine_ls_shift/su_mean 0.000
_refine_ls_structure_factor_coef Fsqd
_refine_ls_weighting_details 'calc w=1/[\s^2^(Fo^2^)+(0.0499P)^2^+0.2355P] where P=(Fo^2^+2Fc^2^)/3'
_refine_ls_weighting_scheme calc
_refine_ls_wR_factor_gt 0.1065
_refine_ls_wR_factor_ref 0.1214
_reflns_number_gt 2012
_reflns_number_total 3082
_reflns_threshold_expression >2sigma(I)
_cod_data_source_file ic402811x_si_002.cif
_cod_data_source_block Mgcomplex
_cod_depositor_comments
;
The following automatic conversions were performed:

'_symmetry_cell_setting' value 'Monoclinic' changed to 'monoclinic'
according to
/usr/data/users/saulius/crontab/automatic-downloads/current/ACS/lib/dictionaries/cif_core.dic
dictionary named 'cif_core.dic' version 2.4.2 from
2011-04-26.

'_exptl_absorpt_correction_type' value 'Multi-scan'
changed to 'multi-scan' according to
/usr/data/users/saulius/crontab/automatic-downloads/current/ACS/lib/dictionaries/cif_core.dic
dictionary named 'cif_core.dic' version 2.4.2 from 2011-04-26.

Automatic conversion script
Id: cif_fix_values 2281 2013-09-26 08:29:07Z andrius 
;
_cod_original_sg_symbol_H-M P2(1)/n
_cod_database_code 4337713

loop_
_symmetry_equiv_pos_as_xyz
'x, y, z'
'-x+1/2, y+1/2, -z+1/2'
'-x, -y, -z'
'x-1/2, -y-1/2, z-1/2'

loop_
_atom_site_label
_atom_site_type_symbol
_atom_site_fract_x
_atom_site_fract_y
_atom_site_fract_z
_atom_site_U_iso_or_equiv
_atom_site_adp_type
_atom_site_occupancy
_atom_site_symmetry_multiplicity
_atom_site_calc_flag
_atom_site_refinement_flags
C1 C 0.6757(3) 0.9547(2) 0.09175(8) 0.0328(4) Uani 1 1 d .
C2 C 0.5358(3) 0.9934(2) 0.16871(9) 0.0359(5) Uani 1 1 d .
C3 C 0.4087(3) 0.9982(2) 0.21108(9) 0.0453(5) Uani 1 1 d .
H3 H 0.2902 0.9429 0.2067 0.054 Uiso 1 1 calc R
C4 C 0.4667(4) 1.0893(3) 0.26011(10) 0.0518(6) Uani 1 1 d .
H4 H 0.3849 1.0948 0.2892 0.062 Uiso 1 1 calc R
C5 C 0.6437(4) 1.1727(3) 0.26708(10) 0.0524(6) Uani 1 1 d .
H5 H 0.6765 1.2330 0.3005 0.063 Uiso 1 1 calc R
C6 C 0.7721(4) 1.1678(3) 0.22536(9) 0.0488(6) Uani 1 1 d .
H6 H 0.8909 1.2227 0.2300 0.059 Uiso 1 1 calc R
C7 C 0.7143(3) 1.0770(2) 0.17632(9) 0.0378(5) Uani 1 1 d .
C8 C 0.6168(3) 0.7348(2) -0.04514(8) 0.0331(4) Uani 1 1 d .
C9 C 0.7679(3) 0.7584(2) -0.08076(8) 0.0324(4) Uani 1 1 d .
C10 C 0.7487(3) 0.6794(2) -0.13495(9) 0.0397(5) Uani 1 1 d .
H10 H 0.8470 0.6910 -0.1589 0.048 Uiso 1 1 calc R
C11 C 0.5897(3) 0.5865(2) -0.15312(9) 0.0446(5) Uani 1 1 d .
H11 H 0.5806 0.5384 -0.1896 0.054 Uiso 1 1 calc R
C12 C 0.4410(3) 0.5622(2) -0.11824(10) 0.0496(6) Uani 1 1 d .
H12 H 0.3335 0.4983 -0.1309 0.060 Uiso 1 1 calc R
C13 C 0.4572(3) 0.6343(2) -0.06510(10) 0.0451(5) Uani 1 1 d .
H13 H 0.3601 0.6170 -0.0411 0.054 Uiso 1 1 calc R
C14 C 0.6110(3) 0.8052(2) 0.01078(9) 0.0364(5) Uani 1 1 d .
H14 H 0.5113 0.7704 0.0313 0.044 Uiso 1 1 calc R
C15 C 1.1060(4) 0.6825(3) 0.06297(12) 0.0595(7) Uani 1 1 d .
H15A H 1.0335 0.6780 0.0959 0.089 Uiso 1 1 calc R
H15B H 1.2255 0.6226 0.0714 0.089 Uiso 1 1 calc R
H15C H 1.0246 0.6427 0.0285 0.089 Uiso 1 1 calc R
Mg1 Mg 1.0000 1.0000 0.0000 0.0308(2) Uani 1 2 d S
N1 N 0.7260(2) 0.91086(18) 0.03676(6) 0.0308(4) Uani 1 1 d .
N2 N 0.5147(2) 0.91632(18) 0.11518(7) 0.0356(4) Uani 1 1 d .
N3 N 0.8006(3) 1.04852(19) 0.12677(7) 0.0381(4) Uani 1 1 d .
O1 O 0.9191(2) 0.84911(15) -0.06477(6) 0.0389(4) Uani 1 1 d .
O2 O 1.1568(2) 0.83638(16) 0.05284(7) 0.0429(4) Uani 1 1 d .
H3A H 0.915(4) 1.094(3) 0.1139(10) 0.062(7) Uiso 1 1 d .
H2A H 1.265(4) 0.865(3) 0.0781(11) 0.073(8) Uiso 1 1 d .

loop_
_atom_site_aniso_label
_atom_site_aniso_U_11
_atom_site_aniso_U_22
_atom_site_aniso_U_33
_atom_site_aniso_U_23
_atom_site_aniso_U_13
_atom_site_aniso_U_12
C1 0.0285(10) 0.0344(10) 0.0350(11) 0.0036(8) 0.0031(8) 0.0032(8)
C2 0.0367(11) 0.0370(11) 0.0339(11) 0.0054(9) 0.0053(8) 0.0016(9)
C3 0.0474(13) 0.0475(13) 0.0432(12) 0.0056(10) 0.0141(10) -0.0024(10)
C4 0.0648(16) 0.0571(15) 0.0373(12) 0.0026(11) 0.0198(11) -0.0006(12)
C5 0.0729(17) 0.0480(14) 0.0370(12) -0.0019(10) 0.0098(11) -0.0048(12)
C6 0.0548(14) 0.0531(14) 0.0382(12) -0.0022(10) 0.0057(10) -0.0117(11)
C7 0.0396(12) 0.0404(12) 0.0337(11) 0.0057(9) 0.0065(9) -0.0006(9)
C8 0.0288(10) 0.0333(10) 0.0364(11) -0.0021(8) 0.0027(8) -0.0005(8)
C9 0.0330(10) 0.0265(10) 0.0367(11) 0.0034(8) 0.0021(8) 0.0014(8)
C10 0.0462(12) 0.0375(11) 0.0358(11) -0.0031(9) 0.0074(9) -0.0003(9)
C11 0.0527(14) 0.0392(12) 0.0391(12) -0.0067(9) -0.0025(10) 0.0031(10)
C12 0.0416(13) 0.0470(13) 0.0572(15) -0.0123(11) -0.0033(11) -0.0093(10)
C13 0.0359(12) 0.0472(13) 0.0530(14) -0.0054(11) 0.0086(10) -0.0073(10)
C14 0.0276(10) 0.0419(11) 0.0406(11) 0.0004(9) 0.0083(8) 0.0000(9)
C15 0.0483(14) 0.0478(14) 0.0821(19) 0.0239(13) 0.0081(13) 0.0028(11)
Mg1 0.0266(5) 0.0319(5) 0.0339(5) 0.0001(4) 0.0044(4) -0.0013(4)
N1 0.0258(8) 0.0355(9) 0.0303(8) -0.0002(7) 0.0016(6) 0.0028(7)
N2 0.0293(9) 0.0420(10) 0.0359(9) 0.0023(8) 0.0056(7) -0.0002(7)
N3 0.0324(9) 0.0450(10) 0.0376(10) -0.0025(8) 0.0072(8) -0.0063(8)
O1 0.0381(8) 0.0415(8) 0.0382(8) -0.0066(6) 0.0094(6) -0.0100(6)
O2 0.0324(8) 0.0390(8) 0.0534(10) 0.0091(7) -0.0061(7) -0.0016(7)

loop_
_atom_type_symbol
_atom_type_description
_atom_type_scat_dispersion_real
_atom_type_scat_dispersion_imag
_atom_type_scat_source
C C 0.0033 0.0016 'International Tables Vol C Tables 4.2.6.8 and 6.1.1.4'
H H 0.0000 0.0000 'International Tables Vol C Tables 4.2.6.8 and 6.1.1.4'
N N 0.0061 0.0033 'International Tables Vol C Tables 4.2.6.8 and 6.1.1.4'
O O 0.0106 0.0060 'International Tables Vol C Tables 4.2.6.8 and 6.1.1.4'
Mg Mg 0.0486 0.0363 'International Tables Vol C Tables 4.2.6.8 and 6.1.1.4'

loop_
_geom_angle_atom_site_label_1
_geom_angle_atom_site_label_2
_geom_angle_atom_site_label_3
_geom_angle
_geom_angle_site_symmetry_1
_geom_angle_site_symmetry_3
N2 C1 N3 113.05(17) . .
N2 C1 N1 128.00(17) . .
N3 C1 N1 118.94(17) . .
N2 C2 C3 129.66(19) . .
N2 C2 C7 109.74(17) . .
C3 C2 C7 120.59(19) . .
C4 C3 C2 116.9(2) . .
C4 C3 H3 121.5 . .
C2 C3 H3 121.5 . .
C3 C4 C5 122.0(2) . .
C3 C4 H4 119.0 . .
C5 C4 H4 119.0 . .
C6 C5 C4 121.5(2) . .
C6 C5 H5 119.3 . .
C4 C5 H5 119.3 . .
C5 C6 C7 116.6(2) . .
C5 C6 H6 121.7 . .
C7 C6 H6 121.7 . .
N3 C7 C6 132.1(2) . .
N3 C7 C2 105.46(17) . .
C6 C7 C2 122.38(19) . .
C9 C8 C13 119.13(18) . .
C9 C8 C14 124.97(18) . .
C13 C8 C14 115.90(18) . .
O1 C9 C10 120.81(18) . .
O1 C9 C8 122.08(17) . .
C10 C9 C8 117.11(18) . .
C11 C10 C9 121.8(2) . .
C11 C10 H10 119.1 . .
C9 C10 H10 119.1 . .
C10 C11 C12 121.4(2) . .
C10 C11 H11 119.3 . .
C12 C11 H11 119.3 . .
C13 C12 C11 118.3(2) . .
C13 C12 H12 120.9 . .
C11 C12 H12 120.9 . .
C12 C13 C8 122.2(2) . .
C12 C13 H13 118.9 . .
C8 C13 H13 118.9 . .
N1 C14 C8 128.73(18) . .
N1 C14 H14 115.6 . .
C8 C14 H14 115.6 . .
O2 C15 H15A 109.5 . .
O2 C15 H15B 109.5 . .
H15A C15 H15B 109.5 . .
O2 C15 H15C 109.5 . .
H15A C15 H15C 109.5 . .
H15B C15 H15C 109.5 . .
O1 Mg1 O1 180.00(5) 3_775 .
O1 Mg1 O2 87.71(6) 3_775 .
O1 Mg1 O2 92.29(6) . .
O1 Mg1 O2 92.29(6) 3_775 3_775
O1 Mg1 O2 87.71(6) . 3_775
O2 Mg1 O2 180.0 . 3_775
O1 Mg1 N1 95.71(5) 3_775 .
O1 Mg1 N1 84.29(5) . .
O2 Mg1 N1 85.58(5) . .
O2 Mg1 N1 94.42(5) 3_775 .
O1 Mg1 N1 84.29(5) 3_775 3_775
O1 Mg1 N1 95.71(5) . 3_775
O2 Mg1 N1 94.42(5) . 3_775
O2 Mg1 N1 85.58(5) 3_775 3_775
N1 Mg1 N1 180.00(6) . 3_775
C14 N1 C1 113.42(16) . .
C14 N1 Mg1 122.66(13) . .
C1 N1 Mg1 123.70(12) . .
C1 N2 C2 104.55(16) . .
C1 N3 C7 107.18(17) . .
C1 N3 H3A 122.1(14) . .
C7 N3 H3A 130.1(14) . .
C9 O1 Mg1 136.64(12) . .
C15 O2 Mg1 129.63(14) . .
C15 O2 H2A 110.5(17) . .
Mg1 O2 H2A 119.1(17) . .

loop_
_geom_bond_atom_site_label_1
_geom_bond_atom_site_label_2
_geom_bond_distance
_geom_bond_site_symmetry_2
C1 N2 1.329(2) .
C1 N3 1.355(2) .
C1 N1 1.408(2) .
C2 N2 1.390(3) .
C2 C3 1.391(3) .
C2 C7 1.402(3) .
C3 C4 1.388(3) .
C3 H3 0.9300 .
C4 C5 1.393(3) .
C4 H4 0.9300 .
C5 C6 1.386(3) .
C5 H5 0.9300 .
C6 C7 1.386(3) .
C6 H6 0.9300 .
C7 N3 1.376(3) .
C8 C9 1.417(3) .
C8 C13 1.417(3) .
C8 C14 1.429(3) .
C9 O1 1.305(2) .
C9 C10 1.412(3) .
C10 C11 1.365(3) .
C10 H10 0.9300 .
C11 C12 1.393(3) .
C11 H11 0.9300 .
C12 C13 1.363(3) .
C12 H12 0.9300 .
C13 H13 0.9300 .
C14 N1 1.297(2) .
C14 H14 0.9300 .
C15 O2 1.417(2) .
C15 H15A 0.9600 .
C15 H15B 0.9600 .
C15 H15C 0.9600 .
Mg1 O1 2.0028(13) 3_775
Mg1 O1 2.0028(13) .
Mg1 O2 2.0661(14) .
Mg1 O2 2.0661(14) 3_775
Mg1 N1 2.2867(15) .
Mg1 N1 2.2867(15) 3_775
N3 H3A 0.96(2) .
O2 H2A 0.90(3) .
